data_7719024
loop_
_publ_author_name
'Benz, Maximilian'
'Endra&#xdf;, Simon M J'
'Klap&#xf6;tke, Thomas M'
'Stierstorfer, J&#xf6;rg'
'Strey, Sadiq'

_publ_section_title
;
 1-Amino-5-nitriminotetrazolate as a promising anion in safe yet powerful
 energetic coordination compounds.
;
_journal_issue 15
_journal_name_full 'Dalton transactions (Cambridge, England : 2003)'
_journal_page_first 6156
_journal_page_last 6166
_journal_paper_doi 10.1039/d4dt03086a
_journal_volume 54
_journal_year 2025
_chemical_compound_source '1,4-ditetrazol-1-yl-butane bis(1-amino-5-nitriminotetrazolato) copper(II)'
_chemical_formula_moiety 'C8 H14 Cu N22 O4'
_chemical_formula_sum 'C8 H14 Cu N22 O4'
_chemical_formula_weight 545.95
_chemical_name_systematic '1,4-ditetrazol-1-yl-butane bis(1-amino-5-nitriminotetrazolato) copper(II)'
_space_group_IT_number 2
_space_group_name_Hall '-P 1'
_space_group_name_H-M_alt 'P -1'
_symmetry_cell_setting triclinic
_symmetry_Int_Tables_number 2
_symmetry_space_group_name_Hall '-P 1'
_symmetry_space_group_name_H-M 'P -1'
_atom_sites_solution_hydrogens mixed
_atom_sites_solution_primary dual
_audit_creation_date 2024-02-26
_audit_creation_method
;
Olex2 1.5
(compiled 2023.08.24 svn.re1ec1418 for OlexSys, GUI svn.r6817)
;
_audit_update_record
;
2024-10-29 deposited with the CCDC.	2025-03-04 downloaded from the CCDC.
;
_cell_angle_alpha 90.076(5)
_cell_angle_beta 104.597(6)
_cell_angle_gamma 110.881(6)
_cell_formula_units_Z 2
_cell_length_a 7.5130(5)
_cell_length_b 10.4994(6)
_cell_length_c 13.9744(10)
_cell_measurement_reflns_used 2957
_cell_measurement_temperature 123
_cell_measurement_theta_max 32.4330
_cell_measurement_theta_min 2.4410
_cell_volume 991.61(12)
_computing_cell_refinement 'CrysAlisPro 1.171.40.82a (Rigaku OD, 2020)'
_computing_data_collection 'CrysAlisPro 1.171.40.82a (Rigaku OD, 2020)'
_computing_data_reduction 'CrysAlisPro 1.171.40.82a (Rigaku OD, 2020)'
_computing_molecular_graphics 'Diamond 2.1c, Crystal Impact GbR'
_computing_publication_material 'Encifer 1.5.1, CCDC 2014'
_computing_structure_refinement 'SHELXL 2018/1 (Sheldrick, 2015)'
_computing_structure_solution 'SHELXT 2018/2 (Sheldrick, 2018)'
_diffrn_ambient_temperature 123
_diffrn_detector 'CCD plate'
_diffrn_detector_area_resol_mean 15.9809
_diffrn_detector_type Sapphire3
_diffrn_measured_fraction_theta_full 0.999
_diffrn_measured_fraction_theta_max 0.895
_diffrn_measurement_details
;
List of Runs (angles in degrees, time in seconds):

  # Type    Start    End  Width  t~exp~   \w     \q     \k     \f   Frames
#--------------------------------------------------------------------------
  1  \w     10.00  94.00   1.00   15.00    --   24.63  38.00 -60.00   84
  2  \w     42.00  97.00   1.00   15.00    --   24.63 178.00-180.00   55
  3  \w    -28.00  -2.00   1.00   15.00    --   24.63 126.00-150.66   26
  4  \w     63.00  97.00   1.00   15.00    --   24.63 178.00  90.00   34
  5  \w     59.00  85.00   1.00   15.00    --   24.63 178.00 -90.00   26
  6  \w    -32.00  -7.00   1.00   15.00    --   24.63 131.00-121.78   25
  7  \w     50.00  77.00   1.00   15.00    --   24.63-131.00 -48.50   27
  8  \w     30.00  63.00   1.00   15.00    --   24.63 -99.00 120.00   33
  9  \w    -44.00  85.00   1.00   15.00    --   24.63   0.00  90.00  129
;
_diffrn_measurement_device 'four-circle diffractometer'
_diffrn_measurement_device_type 'XCalibur Sapphire 3'
_diffrn_measurement_method '\w scans'
_diffrn_orient_matrix_UB_11 -0.0447427000
_diffrn_orient_matrix_UB_12 -0.0710268000
_diffrn_orient_matrix_UB_13 0.0039946000
_diffrn_orient_matrix_UB_21 -0.0555772000
_diffrn_orient_matrix_UB_22 -0.0098247000
_diffrn_orient_matrix_UB_23 -0.0504715000
_diffrn_orient_matrix_UB_31 0.0769668000
_diffrn_orient_matrix_UB_32 -0.0118494000
_diffrn_orient_matrix_UB_33 -0.0146960000
_diffrn_radiation_monochromator graphite
_diffrn_radiation_probe x-ray
_diffrn_radiation_type MoK\a
_diffrn_radiation_wavelength 0.71073
_diffrn_reflns_av_R_equivalents 0.0333
_diffrn_reflns_av_sigmaI/netI 0.0894
_diffrn_reflns_av_unetI/netI 0.0762
_diffrn_reflns_Laue_measured_fraction_full 0.999
_diffrn_reflns_Laue_measured_fraction_max 0.895
_diffrn_reflns_limit_h_max 10
_diffrn_reflns_limit_h_min -10
_diffrn_reflns_limit_k_max 15
_diffrn_reflns_limit_k_min -14
_diffrn_reflns_limit_l_max 15
_diffrn_reflns_limit_l_min -21
_diffrn_reflns_number 11878
_diffrn_reflns_point_group_measured_fraction_full 0.999
_diffrn_reflns_point_group_measured_fraction_max 0.895
_diffrn_reflns_theta_full 25.242
_diffrn_reflns_theta_max 32.638
_diffrn_reflns_theta_min 2.087
_diffrn_source 'fine-focus sealed X-ray tube'
_exptl_absorpt_coefficient_mu 1.178
_exptl_absorpt_correction_T_max 1.00000
_exptl_absorpt_correction_T_min 0.92998
_exptl_absorpt_correction_type multi-scan
_exptl_absorpt_process_details
;
CrysAlisPro 1.171.40.82a (Rigaku Oxford Diffraction, 2020)
Empirical absorption correction using spherical harmonics,
implemented in SCALE3 ABSPACK scaling algorithm.
;
_exptl_crystal_colour blue
_exptl_crystal_density_diffrn 1.828
_exptl_crystal_description block
_exptl_crystal_F_000 554
_exptl_crystal_size_max 0.15
_exptl_crystal_size_mid 0.15
_exptl_crystal_size_min 0.05
_refine_diff_density_max 0.987
_refine_diff_density_min -0.562
_refine_diff_density_rms 0.095
_refine_ls_extinction_method none
_refine_ls_goodness_of_fit_ref 1.035
_refine_ls_hydrogen_treatment mixed
_refine_ls_matrix_type full
_refine_ls_number_parameters 335
_refine_ls_number_reflns 6501
_refine_ls_number_restraints 0
_refine_ls_restrained_S_all 1.035
_refine_ls_R_factor_all 0.0750
_refine_ls_R_factor_gt 0.0464
_refine_ls_shift/su_max 0.000
_refine_ls_shift/su_mean 0.000
_refine_ls_structure_factor_coef Fsqd
_refine_ls_weighting_details 'w=1/[\s^2^(Fo^2^)+(0.0333P)^2^] where P=(Fo^2^+2Fc^2^)/3'
_refine_ls_weighting_scheme calc
_refine_ls_wR_factor_gt 0.0886
_refine_ls_wR_factor_ref 0.1041
_reflns_Friedel_coverage 0.000
_reflns_number_gt 4682
_reflns_number_total 6501
_reflns_threshold_expression 'I > 2\s(I)'
_cod_data_source_file d4dt03086a2.cif
_cod_data_source_block sx030
_cod_database_code 7719024
_shelx_space_group_comment
;
The symmetry employed for this shelxl refinement is uniquely defined
by the following loop, which should always be used as a source of
symmetry information in preference to the above space-group names.
They are only intended as comments.
;
_shelx_estimated_absorpt_t_min 0.843
_shelx_estimated_absorpt_t_max 0.943
_olex2_submission_original_sample_id sx030
_olex2_submission_special_instructions 'No special instructions were received'

loop_
_space_group_symop_operation_xyz
'x, y, z'
'-x, -y, -z'

loop_
_atom_site_label
_atom_site_type_symbol
_atom_site_fract_x
_atom_site_fract_y
_atom_site_fract_z
_atom_site_U_iso_or_equiv
_atom_site_adp_type
_atom_site_occupancy
_atom_site_site_symmetry_order
_atom_site_calc_flag
_atom_site_refinement_flags_posn
_atom_site_refinement_flags_adp
_atom_site_refinement_flags_occupancy
_atom_site_disorder_assembly
_atom_site_disorder_group
Cu2 Cu -0.500000 0.500000 0.500000 0.01327(9) Uani 1 2 d S . P . .
Cu1 Cu 0.500000 1.000000 0.000000 0.01570(10) Uani 1 2 d S . P . .
O1 O 0.7037(3) 0.90381(17) -0.04154(13) 0.0220(4) Uani 1 1 d . . . . .
O3 O -0.4685(2) 0.72227(17) 0.45089(13) 0.0211(4) Uani 1 1 d . . . . .
O4 O -0.3876(3) 0.88218(18) 0.35249(14) 0.0277(4) Uani 1 1 d . . . . .
N19 N -0.2111(3) 0.60239(19) 0.52504(14) 0.0141(4) Uani 1 1 d . . . . .
O2 O 0.8637(3) 0.7661(2) -0.02195(15) 0.0358(5) Uani 1 1 d . . . . .
N14 N -0.5175(3) 0.42762(19) 0.36237(14) 0.0162(4) Uani 1 1 d . . . . .
N16 N 0.0834(3) 0.73497(19) 0.52602(14) 0.0155(4) Uani 1 1 d . . . . .
N1 N 0.9554(3) 1.0447(2) 0.24615(15) 0.0181(4) Uani 1 1 d . . . . .
N11 N 0.3663(3) 0.8394(2) 0.06869(15) 0.0194(4) Uani 1 1 d . . . . .
N22 N -0.3424(3) 0.8014(2) 0.41062(15) 0.0186(4) Uani 1 1 d . . . . .
N21 N -0.1583(3) 0.8065(2) 0.42795(15) 0.0190(4) Uani 1 1 d . . . . .
N4 N 0.7272(3) 1.0553(2) 0.12112(15) 0.0175(4) Uani 1 1 d . . . . .
N13 N -0.4417(3) 0.5068(2) 0.29996(15) 0.0212(4) Uani 1 1 d . . . . .
N3 N 0.7497(3) 1.1425(2) 0.19984(16) 0.0225(4) Uani 1 1 d . . . . .
N18 N -0.0756(3) 0.5565(2) 0.58334(15) 0.0176(4) Uani 1 1 d . . . . .
N7 N 0.8201(3) 0.8557(2) 0.01367(16) 0.0204(4) Uani 1 1 d . . . . .
N15 N -0.5945(3) 0.2933(2) 0.32694(16) 0.0218(4) Uani 1 1 d . . . . .
N5 N 1.1028(3) 1.0071(2) 0.30870(16) 0.0210(4) Uani 1 1 d . . . . .
N12 N -0.4694(3) 0.4217(2) 0.22141(15) 0.0217(4) Uani 1 1 d . . . . .
N17 N 0.1013(3) 0.6362(2) 0.58532(15) 0.0174(4) Uani 1 1 d . . . . .
N20 N 0.2431(3) 0.8444(2) 0.51096(18) 0.0220(5) Uani 1 1 d . . . . .
N2 N 0.8854(3) 1.1365(2) 0.27517(16) 0.0223(4) Uani 1 1 d . . . . .
N6 N 0.9038(3) 0.8960(2) 0.11024(16) 0.0229(4) Uani 1 1 d . . . . .
N8 N 0.2414(3) 0.7118(2) 0.17204(16) 0.0239(5) Uani 1 1 d . . . . .
C8 C -0.1101(3) 0.7162(2) 0.49001(17) 0.0147(4) Uani 1 1 d . . . . .
C1 C 0.8576(3) 0.9941(2) 0.15086(17) 0.0166(4) Uani 1 1 d . . . . .
C2 C 0.2873(4) 0.8352(3) 0.14319(19) 0.0233(5) Uani 1 1 d . . . . .
H2 H 0.266882 0.909462 0.171405 0.028 Uiso 1 1 calc R U . . .
N10 N 0.3681(4) 0.7137(2) 0.0531(2) 0.0445(7) Uani 1 1 d . . . . .
C7 C -0.5611(4) 0.2936(3) 0.2389(2) 0.0245(5) Uani 1 1 d . . . . .
H7 H -0.596917 0.214376 0.194627 0.029 Uiso 1 1 calc R U . . .
N9 N 0.2915(5) 0.6352(3) 0.1150(2) 0.0493(8) Uani 1 1 d . . . . .
C6 C -0.3984(4) 0.4722(3) 0.1342(2) 0.0311(6) Uani 1 1 d . . . . .
H6A H -0.428117 0.555121 0.116596 0.037 Uiso 1 1 calc R U . . .
H6B H -0.468994 0.401377 0.076856 0.037 Uiso 1 1 calc R U . . .
C5 C -0.1743(4) 0.5067(3) 0.1556(2) 0.0362(7) Uani 1 1 d . . . . .
H5C H -0.145177 0.424328 0.175737 0.043 Uiso 1 1 calc R U . . .
H5D H -0.134270 0.530854 0.093696 0.043 Uiso 1 1 calc R U . . .
C3 C 0.1619(4) 0.6576(3) 0.2559(2) 0.0359(7) Uani 1 1 d . . . . .
H3A H 0.229906 0.726683 0.314426 0.043 Uiso 1 1 calc R U . . .
H3B H 0.191947 0.574631 0.272894 0.043 Uiso 1 1 calc R U . . .
C4 C -0.0538(4) 0.6225(3) 0.2352(2) 0.0289(6) Uani 1 1 d . . . . .
H4A H -0.084270 0.704470 0.215301 0.035 Uiso 1 1 calc R U . . .
H4B H -0.093312 0.597866 0.297184 0.035 Uiso 1 1 calc R U . . .
H5A H 1.049(4) 0.955(3) 0.353(2) 0.027(8) Uiso 1 1 d . . . . .
H20A H 0.291(4) 0.904(3) 0.560(2) 0.022(7) Uiso 1 1 d . . . . .
H5B H 1.200(4) 1.086(3) 0.337(2) 0.018(7) Uiso 1 1 d . . . . .
H20B H 0.330(4) 0.813(3) 0.502(2) 0.037(9) Uiso 1 1 d . . . . .

loop_
_atom_site_aniso_label
_atom_site_aniso_U_11
_atom_site_aniso_U_22
_atom_site_aniso_U_33
_atom_site_aniso_U_23
_atom_site_aniso_U_13
_atom_site_aniso_U_12
Cu2 0.01481(19) 0.0132(2) 0.0113(2) 0.00035(14) 0.00527(16) 0.00343(15)
Cu1 0.0175(2) 0.0165(2) 0.0127(2) 0.00327(15) 0.00501(16) 0.00523(16)
O1 0.0277(10) 0.0268(10) 0.0149(9) 0.0006(7) 0.0039(8) 0.0151(8)
O3 0.0195(8) 0.0208(9) 0.0261(10) 0.0082(7) 0.0099(8) 0.0084(7)
O4 0.0248(10) 0.0235(10) 0.0303(11) 0.0119(8) 0.0006(8) 0.0082(8)
N19 0.0170(9) 0.0155(10) 0.0115(9) 0.0020(7) 0.0054(8) 0.0070(7)
O2 0.0437(12) 0.0388(12) 0.0297(12) -0.0131(9) 0.0001(10) 0.0278(10)
N14 0.0149(9) 0.0177(10) 0.0134(10) -0.0026(7) 0.0047(8) 0.0026(7)
N16 0.0149(9) 0.0159(10) 0.0143(10) -0.0004(7) 0.0038(8) 0.0039(7)
N1 0.0227(10) 0.0176(10) 0.0134(10) 0.0021(7) 0.0042(8) 0.0071(8)
N11 0.0191(10) 0.0209(11) 0.0174(11) 0.0039(8) 0.0062(8) 0.0055(8)
N22 0.0201(10) 0.0140(10) 0.0185(11) 0.0004(8) 0.0021(8) 0.0046(8)
N21 0.0166(10) 0.0182(11) 0.0209(11) 0.0054(8) 0.0046(9) 0.0052(8)
N4 0.0193(10) 0.0183(10) 0.0140(10) 0.0000(7) 0.0048(8) 0.0058(8)
N13 0.0249(11) 0.0223(11) 0.0156(10) 0.0001(8) 0.0095(9) 0.0050(9)
N3 0.0275(11) 0.0228(12) 0.0172(11) -0.0014(8) 0.0044(9) 0.0105(9)
N18 0.0202(10) 0.0176(10) 0.0172(10) 0.0037(8) 0.0062(8) 0.0085(8)
N7 0.0203(10) 0.0210(11) 0.0198(11) -0.0028(8) 0.0049(9) 0.0077(8)
N15 0.0220(10) 0.0185(11) 0.0217(12) -0.0034(8) 0.0070(9) 0.0030(8)
N5 0.0220(11) 0.0201(12) 0.0169(11) 0.0044(8) 0.0014(9) 0.0057(9)
N12 0.0208(10) 0.0280(12) 0.0146(10) -0.0039(8) 0.0070(9) 0.0053(9)
N17 0.0187(10) 0.0180(10) 0.0164(10) 0.0013(8) 0.0041(8) 0.0082(8)
N20 0.0159(10) 0.0194(12) 0.0276(13) -0.0001(9) 0.0077(10) 0.0016(8)
N2 0.0299(12) 0.0187(11) 0.0200(11) 0.0004(8) 0.0067(9) 0.0109(9)
N6 0.0261(11) 0.0252(12) 0.0169(11) -0.0048(8) 0.0008(9) 0.0122(9)
N8 0.0226(11) 0.0282(12) 0.0210(12) 0.0084(9) 0.0085(9) 0.0076(9)
C8 0.0147(10) 0.0164(11) 0.0127(11) -0.0012(8) 0.0040(9) 0.0050(8)
C1 0.0180(11) 0.0166(12) 0.0133(11) 0.0018(8) 0.0045(9) 0.0039(9)
C2 0.0251(13) 0.0282(14) 0.0224(13) 0.0080(10) 0.0112(11) 0.0133(11)
N10 0.075(2) 0.0212(14) 0.0506(18) 0.0085(12) 0.0448(17) 0.0137(13)
C7 0.0243(13) 0.0264(14) 0.0196(13) -0.0061(10) 0.0053(11) 0.0061(10)
N9 0.084(2) 0.0251(14) 0.056(2) 0.0142(12) 0.0507(18) 0.0186(14)
C6 0.0313(15) 0.0445(18) 0.0135(13) -0.0011(11) 0.0110(12) 0.0059(12)
C5 0.0421(17) 0.0272(16) 0.0396(18) 0.0004(13) 0.0288(15) 0.0011(13)
C3 0.0309(15) 0.055(2) 0.0222(15) 0.0191(13) 0.0145(13) 0.0115(14)
C4 0.0277(14) 0.0342(16) 0.0247(15) 0.0085(11) 0.0107(12) 0.0089(12)

loop_
_atom_type_symbol
_atom_type_description
_atom_type_scat_dispersion_real
_atom_type_scat_dispersion_imag
_atom_type_scat_source
C C 0.0033 0.0016 'International Tables Vol C Tables 4.2.6.8 and 6.1.1.4'
H H 0.0000 0.0000 'International Tables Vol C Tables 4.2.6.8 and 6.1.1.4'
Cu Cu 0.3201 1.2651 'International Tables Vol C Tables 4.2.6.8 and 6.1.1.4'
N N 0.0061 0.0033 'International Tables Vol C Tables 4.2.6.8 and 6.1.1.4'
O O 0.0106 0.0060 'International Tables Vol C Tables 4.2.6.8 and 6.1.1.4'

loop_
_geom_angle_atom_site_label_1
_geom_angle_atom_site_label_2
_geom_angle_atom_site_label_3
_geom_angle
_geom_angle_site_symmetry_1
_geom_angle_site_symmetry_3
_geom_angle_publ_flag
O3 Cu2 O3 180.0 2_466 . ?
N19 Cu2 O3 105.21(7) 2_466 . ?
N19 Cu2 O3 105.21(7) . 2_466 ?
N19 Cu2 O3 74.79(7) . . ?
N19 Cu2 O3 74.79(7) 2_466 2_466 ?
N19 Cu2 N19 180.0 . 2_466 ?
N19 Cu2 N14 88.99(7) 2_466 . ?
N19 Cu2 N14 91.01(7) . . ?
N19 Cu2 N14 88.99(7) . 2_466 ?
N19 Cu2 N14 91.01(7) 2_466 2_466 ?
N14 Cu2 O3 87.45(7) 2_466 . ?
N14 Cu2 O3 92.55(7) 2_466 2_466 ?
N14 Cu2 O3 92.55(7) . . ?
N14 Cu2 O3 87.45(7) . 2_466 ?
N14 Cu2 N14 180.0 2_466 . ?
O1 Cu1 O1 180.0 . 2_675 ?
N11 Cu1 O1 85.65(7) . 2_675 ?
N11 Cu1 O1 85.65(7) 2_675 . ?
N11 Cu1 O1 94.35(7) . . ?
N11 Cu1 O1 94.35(7) 2_675 2_675 ?
N11 Cu1 N11 180.0 2_675 . ?
N4 Cu1 O1 78.06(7) . . ?
N4 Cu1 O1 101.94(7) . 2_675 ?
N4 Cu1 O1 101.94(7) 2_675 . ?
N4 Cu1 O1 78.06(7) 2_675 2_675 ?
N4 Cu1 N11 87.37(8) . . ?
N4 Cu1 N11 92.63(8) . 2_675 ?
N4 Cu1 N11 87.37(8) 2_675 2_675 ?
N4 Cu1 N11 92.63(8) 2_675 . ?
N4 Cu1 N4 180.0 2_675 . ?
N7 O1 Cu1 129.09(14) . . ?
N22 O3 Cu2 128.68(13) . . ?
N18 N19 Cu2 121.65(14) . . ?
C8 N19 Cu2 131.15(16) . . ?
C8 N19 N18 107.13(17) . . ?
N13 N14 Cu2 122.48(15) . . ?
N13 N14 N15 112.29(18) . . ?
N15 N14 Cu2 125.06(15) . . ?
N17 N16 N20 124.22(19) . . ?
N17 N16 C8 109.68(18) . . ?
C8 N16 N20 126.0(2) . . ?
N2 N1 N5 123.9(2) . . ?
C1 N1 N5 126.56(19) . . ?
C1 N1 N2 109.5(2) . . ?
C2 N11 Cu1 130.12(17) . . ?
C2 N11 N10 106.1(2) . . ?
N10 N11 Cu1 123.22(15) . . ?
O3 N22 N21 123.6(2) . . ?
O4 N22 O3 120.29(19) . . ?
O4 N22 N21 116.12(19) . . ?
N22 N21 C8 116.08(19) . . ?
N3 N4 Cu1 124.52(15) . . ?
C1 N4 Cu1 126.89(16) . . ?
C1 N4 N3 107.03(19) . . ?
N14 N13 N12 105.00(19) . . ?
N2 N3 N4 110.43(18) . . ?
N17 N18 N19 110.53(18) . . ?
O1 N7 N6 124.01(19) . . ?
O2 N7 O1 119.7(2) . . ?
O2 N7 N6 116.3(2) . . ?
C7 N15 N14 104.1(2) . . ?
N1 N5 H5A 107.6(17) . . ?
N1 N5 H5B 105.2(17) . . ?
H5A N5 H5B 113(2) . . ?
N13 N12 C6 121.9(2) . . ?
C7 N12 N13 108.92(19) . . ?
C7 N12 C6 129.2(2) . . ?
N18 N17 N16 106.49(18) . . ?
N16 N20 H20A 110.0(19) . . ?
N16 N20 H20B 108(2) . . ?
H20A N20 H20B 111(3) . . ?
N3 N2 N1 106.58(19) . . ?
N7 N6 C1 117.2(2) . . ?
C2 N8 N9 108.6(2) . . ?
C2 N8 C3 129.9(2) . . ?
N9 N8 C3 121.4(2) . . ?
N19 C8 N16 106.13(19) . . ?
N19 C8 N21 135.5(2) . . ?
N16 C8 N21 118.3(2) . . ?
N1 C1 N6 117.6(2) . . ?
N4 C1 N1 106.41(19) . . ?
N4 C1 N6 135.9(2) . . ?
N11 C2 H2 125.6 . . ?
N8 C2 N11 108.8(2) . . ?
N8 C2 H2 125.6 . . ?
N9 N10 N11 109.9(2) . . ?
N15 C7 N12 109.6(2) . . ?
N15 C7 H7 125.2 . . ?
N12 C7 H7 125.2 . . ?
N10 N9 N8 106.6(2) . . ?
N12 C6 H6A 109.4 . . ?
N12 C6 H6B 109.4 . . ?
N12 C6 C5 111.1(2) . . ?
H6A C6 H6B 108.0 . . ?
C5 C6 H6A 109.4 . . ?
C5 C6 H6B 109.4 . . ?
C6 C5 H5C 108.9 . . ?
C6 C5 H5D 108.9 . . ?
H5C C5 H5D 107.7 . . ?
C4 C5 C6 113.3(2) . . ?
C4 C5 H5C 108.9 . . ?
C4 C5 H5D 108.9 . . ?
N8 C3 H3A 108.9 . . ?
N8 C3 H3B 108.9 . . ?
N8 C3 C4 113.5(2) . . ?
H3A C3 H3B 107.7 . . ?
C4 C3 H3A 108.9 . . ?
C4 C3 H3B 108.9 . . ?
C5 C4 H4A 108.8 . . ?
C5 C4 H4B 108.8 . . ?
C3 C4 C5 113.9(2) . . ?
C3 C4 H4A 108.8 . . ?
C3 C4 H4B 108.8 . . ?
H4A C4 H4B 107.7 . . ?

loop_
_geom_bond_atom_site_label_1
_geom_bond_atom_site_label_2
_geom_bond_distance
_geom_bond_site_symmetry_2
_geom_bond_publ_flag
Cu2 O3 2.3802(16) 2_466 ?
Cu2 O3 2.3803(16) . ?
Cu2 N19 1.9857(18) . ?
Cu2 N19 1.9857(18) 2_466 ?
Cu2 N14 2.0225(18) 2_466 ?
Cu2 N14 2.0226(18) . ?
Cu1 O1 2.2906(15) 2_675 ?
Cu1 O1 2.2906(15) . ?
Cu1 N11 2.0140(19) . ?
Cu1 N11 2.0140(19) 2_675 ?
Cu1 N4 1.988(2) 2_675 ?
Cu1 N4 1.988(2) . ?
O1 N7 1.261(3) . ?
O3 N22 1.270(2) . ?
O4 N22 1.250(3) . ?
N19 N18 1.366(3) . ?
N19 C8 1.336(3) . ?
O2 N7 1.241(2) . ?
N14 N13 1.301(3) . ?
N14 N15 1.357(3) . ?
N16 N17 1.352(3) . ?
N16 N20 1.397(3) . ?
N16 C8 1.353(3) . ?
N1 N5 1.404(3) . ?
N1 N2 1.356(3) . ?
N1 C1 1.350(3) . ?
N11 C2 1.316(3) . ?
N11 N10 1.342(3) . ?
N22 N21 1.324(3) . ?
N21 C8 1.368(3) . ?
N4 N3 1.368(3) . ?
N4 C1 1.337(3) . ?
N13 N12 1.340(3) . ?
N3 N2 1.287(3) . ?
N18 N17 1.287(3) . ?
N7 N6 1.333(3) . ?
N15 C7 1.316(3) . ?
N5 H5A 0.91(3) . ?
N5 H5B 0.89(3) . ?
N12 C7 1.330(3) . ?
N12 C6 1.476(3) . ?
N20 H20A 0.84(3) . ?
N20 H20B 0.87(3) . ?
N6 C1 1.363(3) . ?
N8 C2 1.308(3) . ?
N8 N9 1.337(3) . ?
N8 C3 1.471(3) . ?
C2 H2 0.9500 . ?
N10 N9 1.294(3) . ?
C7 H7 0.9500 . ?
C6 H6A 0.9900 . ?
C6 H6B 0.9900 . ?
C6 C5 1.538(4) . ?
C5 H5C 0.9900 . ?
C5 H5D 0.9900 . ?
C5 C4 1.497(4) . ?
C3 H3A 0.9900 . ?
C3 H3B 0.9900 . ?
C3 C4 1.478(4) . ?
C4 H4A 0.9900 . ?
C4 H4B 0.9900 . ?

loop_
_geom_contact_atom_site_label_1
_geom_contact_atom_site_label_2
_geom_contact_distance
_geom_contact_site_symmetry_1
_geom_contact_site_symmetry_2
_geom_contact_publ_flag
? ? ? ? ? ?

loop_
_geom_hbond_atom_site_label_D
_geom_hbond_atom_site_label_H
_geom_hbond_atom_site_label_A
_geom_hbond_distance_DH
_geom_hbond_distance_HA
_geom_hbond_distance_DA
_geom_hbond_angle_DHA
_geom_hbond_site_symmetry_A
? ? ? ? ? ? ? ?

loop_
_geom_torsion_atom_site_label_1
_geom_torsion_atom_site_label_2
_geom_torsion_atom_site_label_3
_geom_torsion_atom_site_label_4
_geom_torsion
_geom_torsion_site_symmetry_1
_geom_torsion_site_symmetry_2
_geom_torsion_site_symmetry_3
_geom_torsion_site_symmetry_4
_geom_torsion_publ_flag
Cu2 O3 N22 O4 149.20(16) . . . . ?
Cu2 O3 N22 N21 -32.3(3) . . . . ?
Cu2 N19 N18 N17 177.26(14) . . . . ?
Cu2 N19 C8 N16 -175.71(14) . . . . ?
Cu2 N19 C8 N21 1.6(4) . . . . ?
Cu2 N14 N13 N12 175.40(14) . . . . ?
Cu2 N14 N15 C7 -175.11(16) . . . . ?
Cu1 O1 N7 O2 153.92(17) . . . . ?
Cu1 O1 N7 N6 -26.8(3) . . . . ?
Cu1 N11 C2 N8 -171.52(17) . . . . ?
Cu1 N11 N10 N9 172.6(2) . . . . ?
Cu1 N4 N3 N2 166.26(16) . . . . ?
Cu1 N4 C1 N1 -166.03(15) . . . . ?
Cu1 N4 C1 N6 11.0(4) . . . . ?
O1 N7 N6 C1 0.7(3) . . . . ?
O3 N22 N21 C8 2.6(3) . . . . ?
O4 N22 N21 C8 -178.8(2) . . . . ?
N19 N18 N17 N16 -1.2(2) . . . . ?
O2 N7 N6 C1 -179.9(2) . . . . ?
N14 N13 N12 C7 -0.1(3) . . . . ?
N14 N13 N12 C6 -178.4(2) . . . . ?
N14 N15 C7 N12 -0.3(3) . . . . ?
N11 N10 N9 N8 -0.6(4) . . . . ?
N22 N21 C8 N19 16.0(4) . . . . ?
N22 N21 C8 N16 -166.9(2) . . . . ?
N4 N3 N2 N1 0.4(3) . . . . ?
N13 N14 N15 C7 0.3(3) . . . . ?
N13 N12 C7 N15 0.3(3) . . . . ?
N13 N12 C6 C5 77.7(3) . . . . ?
N3 N4 C1 N1 0.1(2) . . . . ?
N3 N4 C1 N6 177.2(3) . . . . ?
N18 N19 C8 N16 1.3(2) . . . . ?
N18 N19 C8 N21 178.6(2) . . . . ?
N7 N6 C1 N1 -174.0(2) . . . . ?
N7 N6 C1 N4 9.2(4) . . . . ?
N15 N14 N13 N12 -0.2(2) . . . . ?
N5 N1 N2 N3 -178.4(2) . . . . ?
N5 N1 C1 N4 178.2(2) . . . . ?
N5 N1 C1 N6 0.5(3) . . . . ?
N12 C6 C5 C4 -64.5(3) . . . . ?
N17 N16 C8 N19 -2.0(2) . . . . ?
N17 N16 C8 N21 -179.88(19) . . . . ?
N20 N16 N17 N18 177.8(2) . . . . ?
N20 N16 C8 N19 -177.8(2) . . . . ?
N20 N16 C8 N21 4.4(3) . . . . ?
N2 N1 C1 N4 0.1(3) . . . . ?
N2 N1 C1 N6 -177.60(19) . . . . ?
N8 C3 C4 C5 65.4(3) . . . . ?
C8 N19 N18 N17 -0.1(2) . . . . ?
C8 N16 N17 N18 2.0(2) . . . . ?
C1 N1 N2 N3 -0.3(3) . . . . ?
C1 N4 N3 N2 -0.3(3) . . . . ?
C2 N11 N10 N9 0.6(4) . . . . ?
C2 N8 N9 N10 0.5(4) . . . . ?
C2 N8 C3 C4 80.3(4) . . . . ?
N10 N11 C2 N8 -0.3(3) . . . . ?
C7 N12 C6 C5 -100.3(3) . . . . ?
N9 N8 C2 N11 -0.1(3) . . . . ?
N9 N8 C3 C4 -104.4(3) . . . . ?
C6 N12 C7 N15 178.5(2) . . . . ?
C6 C5 C4 C3 -179.5(2) . . . . ?
C3 N8 C2 N11 175.6(2) . . . . ?
C3 N8 N9 N10 -175.7(3) . . . . ?
